data_2242344
loop_
_publ_author_name
'Shen, Jie'
'Tang, Gu-Ping'
'Hu, Xiu-Rong'

_publ_section_title
;
 Crystal structure of
 (<i>S</i>)-5-chloro-<i>N</i>-({2-oxo-3-[4-(3-oxomorpholin-4-yl)phenyl]oxazolidin-5-yl}methyl)thiophene-2-carboxamide
;
_journal_coeditor_code XU5913
_journal_issue 1
_journal_name_full 'Acta Crystallographica Section E'
_journal_page_first 51
_journal_page_last 54
_journal_paper_doi 10.1107/S2056989017017819
_journal_volume 74
_journal_year 2018
_chemical_formula_iupac 'C19 H18 Cl N3 O5 S'
_chemical_formula_moiety 'C19 H18 Cl N3 O5 S'
_chemical_formula_sum 'C19 H18 Cl N3 O5 S'
_chemical_formula_weight 435.87
_chemical_name_common rivaroxaban
_chemical_name_systematic
(<i>S</i>)-5-Chloro-<i>N</i>-({2-oxo-3-[4-(3-oxomorpholin-4-yl)phenyl]oxazolidin-5-yl}methyl)thiophene-2-carboxamide
_space_group_IT_number 1
_symmetry_cell_setting triclinic
_symmetry_space_group_name_Hall 'P 1'
_symmetry_space_group_name_H-M 'P 1'
_atom_sites_solution_hydrogens geom
_atom_sites_solution_primary direct
_atom_sites_solution_secondary difmap
_cell_angle_alpha 63.426(2)
_cell_angle_beta 74.414(3)
_cell_angle_gamma 78.144(2)
_cell_formula_units_Z 2
_cell_length_a 9.0184(6)
_cell_length_b 10.9980(8)
_cell_length_c 11.2386(8)
_cell_measurement_reflns_used 6182
_cell_measurement_temperature 296(2)
_cell_measurement_theta_max 27.5
_cell_measurement_theta_min 3.3
_cell_volume 955.56(12)
_computing_cell_refinement
;
PROCESS-AUTO (Rigaku, 2006)
;
_computing_data_collection
;
PROCESS-AUTO (Rigaku, 2006)
;
_computing_data_reduction
;
CrystalStructure (Rigaku, 2007)
;
_computing_molecular_graphics
;
ORTEP-3 for Windows (Farrugia, 2012) and DIAMOND (Brandenburg & Putz,
2006)
;
_computing_publication_material
;
WinGX (Farrugia, 2012)
;
_computing_structure_refinement
;
SHELXL97 (Sheldrick, 2008)
;
_computing_structure_solution
;
SHELXS97 (Sheldrick, 2008)
;
_diffrn_ambient_temperature 296(2)
_diffrn_detector_area_resol_mean 10.00
_diffrn_measured_fraction_theta_full 0.996
_diffrn_measured_fraction_theta_max 0.996
_diffrn_measurement_device_type 'Rigaku R-AXIS RAPID'
_diffrn_measurement_method \w
_diffrn_radiation_monochromator graphite
_diffrn_radiation_source 'rotating anode'
_diffrn_radiation_type MoK\a
_diffrn_radiation_wavelength 0.71073
_diffrn_reflns_av_R_equivalents 0.0431
_diffrn_reflns_av_sigmaI/netI 0.0617
_diffrn_reflns_limit_h_max 10
_diffrn_reflns_limit_h_min -11
_diffrn_reflns_limit_k_max 13
_diffrn_reflns_limit_k_min -13
_diffrn_reflns_limit_l_max 12
_diffrn_reflns_limit_l_min -13
_diffrn_reflns_number 8375
_diffrn_reflns_theta_full 26.00
_diffrn_reflns_theta_max 26.00
_diffrn_reflns_theta_min 3.29
_exptl_absorpt_coefficient_mu 0.348
_exptl_absorpt_correction_T_max 0.9794
_exptl_absorpt_correction_T_min 0.8683
_exptl_absorpt_correction_type multi-scan
_exptl_absorpt_process_details
;
(ABSCOR; Higashi, 1995)
;
_exptl_crystal_colour colorless
_exptl_crystal_density_diffrn 1.515
_exptl_crystal_density_method 'not measured'
_exptl_crystal_description platelet
_exptl_crystal_F_000 452
_exptl_crystal_size_max 0.39
_exptl_crystal_size_mid 0.27
_exptl_crystal_size_min 0.06
_refine_diff_density_max 0.326
_refine_diff_density_min -0.475
_refine_ls_abs_structure_details
;
Flack (1983), 2519 Friedel pairs
;
_refine_ls_abs_structure_Flack -0.07(13)
_refine_ls_extinction_coef 0.0153(18)
_refine_ls_extinction_expression Fc^*^=kFc[1+0.001xFc^2^\l^3^/sin(2\q)]^-1/4^
_refine_ls_extinction_method
;
SHELXL97 (Sheldrick, 2008)
;
_refine_ls_goodness_of_fit_ref 1.003
_refine_ls_hydrogen_treatment constr
_refine_ls_matrix_type full
_refine_ls_number_parameters 524
_refine_ls_number_reflns 6267
_refine_ls_number_restraints 3
_refine_ls_restrained_S_all 1.003
_refine_ls_R_factor_all 0.0936
_refine_ls_R_factor_gt 0.0452
_refine_ls_shift/su_max 0.000
_refine_ls_shift/su_mean 0.000
_refine_ls_structure_factor_coef Fsqd
_refine_ls_weighting_details 'calc w=1/[\s^2^(Fo^2^)+(0.0576P)^2^+0.9688P] where P=(Fo^2^+2Fc^2^)/3'
_refine_ls_weighting_scheme calc
_refine_ls_wR_factor_gt 0.1034
_refine_ls_wR_factor_ref 0.1489
_reflns_number_gt 3981
_reflns_number_total 6267
_reflns_threshold_expression >2sigma(I)
_cod_data_source_file xu5913sup1.cif
_cod_data_source_block I
_cod_database_code 2242344

loop_
_symmetry_equiv_pos_as_xyz
'x, y, z'

loop_
_atom_site_type_symbol
_atom_site_label
_atom_site_fract_x
_atom_site_fract_y
_atom_site_fract_z
_atom_site_U_iso_or_equiv
_atom_site_adp_type
_atom_site_calc_flag
_atom_site_refinement_flags
_atom_site_occupancy
_atom_site_symmetry_multiplicity
C C1A -0.1583(9) 1.0666(8) 0.2283(8) 0.0439(19) Uani d . 1 1
C C2A -0.0913(9) 0.9526(9) 0.2067(9) 0.055(2) Uani d . 1 1
H H2A -0.1318 0.9137 0.1654 0.066 Uiso calc R 1 1
C C3A 0.0484(9) 0.9019(8) 0.2560(8) 0.049(2) Uani d . 1 1
H H3A 0.1097 0.8251 0.2496 0.059 Uiso calc R 1 1
C C4A 0.0845(9) 0.9721(8) 0.3113(8) 0.044(2) Uani d . 1 1
C C5A 0.2153(9) 0.9561(8) 0.3737(8) 0.046(2) Uani d . 1 1
C C6A 0.4500(8) 0.8320(8) 0.4481(8) 0.0536(19) Uani d . 1 1
H H6A1 0.4173 0.8227 0.5410 0.064 Uiso calc R 1 1
H H6A2 0.5024 0.9143 0.3946 0.064 Uiso calc R 1 1
C C7A 0.5590(6) 0.7108(6) 0.4437(6) 0.0432(14) Uani d . 1 1
H H7A 0.5844 0.7152 0.3515 0.052 Uiso calc R 1 1
C C8A 0.7087(8) 0.6965(8) 0.4921(7) 0.0468(18) Uani d . 1 1
H H8A1 0.7986 0.7055 0.4193 0.056 Uiso calc R 1 1
H H8A2 0.7049 0.7645 0.5259 0.056 Uiso calc R 1 1
C C9A 0.5857(9) 0.4996(8) 0.6187(8) 0.0426(18) Uani d . 1 1
C C10A 0.8327(8) 0.5027(8) 0.6745(7) 0.0371(17) Uani d . 1 1
C C11A 0.9704(8) 0.5597(9) 0.6184(8) 0.051(2) Uani d . 1 1
H H11A 0.9842 0.6319 0.5327 0.061 Uiso calc R 1 1
C C12A 1.0901(9) 0.5086(9) 0.6909(8) 0.052(2) Uani d . 1 1
H H12A 1.1832 0.5479 0.6538 0.063 Uiso calc R 1 1
C C13A 1.0706(9) 0.4001(8) 0.8169(7) 0.0405(19) Uani d . 1 1
C C14A 0.9315(9) 0.3423(9) 0.8685(8) 0.048(2) Uani d . 1 1
H H14A 0.9183 0.2673 0.9521 0.058 Uiso calc R 1 1
C C15A 0.8124(9) 0.3937(8) 0.7984(7) 0.0425(18) Uani d . 1 1
H H15A 0.7192 0.3546 0.8350 0.051 Uiso calc R 1 1
C C16A 1.2171(11) 0.4524(11) 0.9410(11) 0.067(3) Uani d . 1 1
H H16A 1.1206 0.5014 0.9664 0.080 Uiso calc R 1 1
H H16B 1.2822 0.5185 0.8665 0.080 Uiso calc R 1 1
C C17A 1.2969(10) 0.3788(11) 1.0610(9) 0.065(3) Uani d . 1 1
H H17A 1.3259 0.4449 1.0837 0.078 Uiso calc R 1 1
H H17B 1.2270 0.3213 1.1393 0.078 Uiso calc R 1 1
C C18A 1.3869(11) 0.1916(9) 1.0115(10) 0.059(2) Uani d . 1 1
H H18A 1.3534 0.1208 1.1008 0.071 Uiso calc R 1 1
H H18B 1.4791 0.1531 0.9671 0.071 Uiso calc R 1 1
C C19A 1.2629(9) 0.2279(9) 0.9317(8) 0.048(2) Uani d . 1 1
C C1B 1.0264(9) -0.0628(8) 0.7509(8) 0.0427(19) Uani d . 1 1
C C2B 0.9694(9) 0.0466(9) 0.7726(9) 0.052(2) Uani d . 1 1
H H2B 1.0163 0.0829 0.8121 0.062 Uiso calc R 1 1
C C3B 0.8282(10) 0.1024(10) 0.7290(9) 0.054(2) Uani d . 1 1
H H3B 0.7724 0.1812 0.7352 0.065 Uiso calc R 1 1
C C4B 0.7817(9) 0.0297(8) 0.6767(8) 0.0427(19) Uani d . 1 1
C C5B 0.6395(9) 0.0457(9) 0.6254(8) 0.047(2) Uani d . 1 1
C C6B 0.3859(8) 0.1766(7) 0.5957(8) 0.056(2) Uani d . 1 1
H H6B1 0.3174 0.2091 0.6606 0.068 Uiso calc R 1 1
H H6B2 0.3573 0.0878 0.6168 0.068 Uiso calc R 1 1
C C7B 0.3595(7) 0.2715(6) 0.4581(6) 0.0417(13) Uani d . 1 1
H H7B 0.4197 0.2367 0.3911 0.050 Uiso calc R 1 1
C C8B 0.1891(8) 0.2963(7) 0.4524(9) 0.052(2) Uani d . 1 1
H H8B1 0.1633 0.2406 0.4154 0.062 Uiso calc R 1 1
H H8B2 0.1238 0.2786 0.5414 0.062 Uiso calc R 1 1
C C9B 0.2926(8) 0.5022(9) 0.3553(7) 0.0397(18) Uani d . 1 1
C C10B 0.0478(8) 0.5025(8) 0.2993(7) 0.0347(16) Uani d . 1 1
C C11B -0.0894(9) 0.4413(8) 0.3481(8) 0.0444(19) Uani d . 1 1
H H11B -0.1005 0.3637 0.4297 0.053 Uiso calc R 1 1
C C12B -0.2088(9) 0.4918(9) 0.2796(8) 0.049(2) Uani d . 1 1
H H12B -0.2986 0.4478 0.3144 0.059 Uiso calc R 1 1
C C13B -0.1964(9) 0.6065(8) 0.1604(8) 0.0391(18) Uani d . 1 1
C C14B -0.0649(8) 0.6727(8) 0.1093(7) 0.0392(17) Uani d . 1 1
H H14B -0.0578 0.7520 0.0292 0.047 Uiso calc R 1 1
C C15B 0.0591(8) 0.6212(8) 0.1778(7) 0.0367(17) Uani d . 1 1
H H15B 0.1485 0.6658 0.1425 0.044 Uiso calc R 1 1
C C16B -0.3420(11) 0.5655(11) 0.0280(11) 0.069(3) Uani d . 1 1
H H16C -0.3988 0.4912 0.0998 0.083 Uiso calc R 1 1
H H16D -0.2424 0.5266 -0.0061 0.083 Uiso calc R 1 1
C C17B -0.4295(10) 0.6406(12) -0.0841(10) 0.065(3) Uani d . 1 1
H H17C -0.3674 0.7069 -0.1616 0.078 Uiso calc R 1 1
H H17D -0.4543 0.5772 -0.1126 0.078 Uiso calc R 1 1
C C18B -0.5312(10) 0.8161(9) -0.0125(9) 0.056(2) Uani d . 1 1
H H18C -0.6237 0.8480 0.0378 0.067 Uiso calc R 1 1
H H18D -0.5027 0.8917 -0.0996 0.067 Uiso calc R 1 1
C C19B -0.4012(9) 0.7757(9) 0.0650(8) 0.0437(19) Uani d . 1 1
N N1A 0.3152(7) 0.8431(7) 0.3946(7) 0.0498(17) Uani d . 1 1
H H1A 0.2999 0.7788 0.3769 0.060 Uiso calc R 1 1
N N2A 0.7116(7) 0.5601(7) 0.5999(6) 0.0372(14) Uani d . 1 1
N N3A 1.1862(8) 0.3562(7) 0.8972(7) 0.0432(15) Uani d . 1 1
N N1B 0.5436(7) 0.1595(7) 0.6146(7) 0.0532(17) Uani d . 1 1
H H1B 0.5767 0.2250 0.6192 0.064 Uiso calc R 1 1
N N2B 0.1756(6) 0.4401(6) 0.3618(6) 0.0368(14) Uani d . 1 1
N N3B -0.3186(7) 0.6567(7) 0.0831(6) 0.0409(15) Uani d . 1 1
O O1A 0.2326(8) 1.0454(7) 0.4062(8) 0.084(2) Uani d . 1 1
O O2A 0.4876(6) 0.5867(5) 0.5382(6) 0.0555(15) Uani d . 1 1
O O3A 0.5553(7) 0.3836(6) 0.6960(6) 0.0604(16) Uani d . 1 1
O O4A 1.4274(7) 0.2998(7) 1.0281(7) 0.0691(19) Uani d . 1 1
O O5A 1.2297(8) 0.1426(7) 0.9017(6) 0.0673(17) Uani d . 1 1
O O1B 0.6129(7) -0.0440(6) 0.6016(7) 0.0673(17) Uani d . 1 1
O O2B 0.3984(6) 0.4081(6) 0.4212(6) 0.0482(13) Uani d . 1 1
O O3B 0.3058(7) 0.6245(6) 0.3060(6) 0.0541(14) Uani d . 1 1
O O4B -0.5669(7) 0.7076(7) -0.0354(6) 0.0594(16) Uani d . 1 1
O O5B -0.3806(7) 0.8525(6) 0.1100(6) 0.0622(16) Uani d . 1 1
S S1A -0.0530(2) 1.1087(2) 0.3076(2) 0.0611(6) Uani d . 1 1
S S1B 0.9128(2) -0.1087(2) 0.6818(2) 0.0563(6) Uani d . 1 1
Cl Cl1A -0.3274(2) 1.1591(2) 0.1863(2) 0.0640(6) Uani d . 1 1
Cl Cl1B 1.1962(2) -0.1602(2) 0.7917(2) 0.0675(7) Uani d . 1 1

loop_
_atom_site_aniso_label
_atom_site_aniso_U_11
_atom_site_aniso_U_22
_atom_site_aniso_U_33
_atom_site_aniso_U_12
_atom_site_aniso_U_13
_atom_site_aniso_U_23
C1A 0.037(4) 0.045(5) 0.042(4) -0.002(4) -0.016(3) -0.008(4)
C2A 0.054(5) 0.043(5) 0.064(5) 0.001(4) -0.017(4) -0.019(4)
C3A 0.040(4) 0.034(4) 0.072(5) 0.015(3) -0.030(4) -0.018(4)
C4A 0.041(5) 0.038(5) 0.054(4) 0.005(4) -0.019(4) -0.016(4)
C5A 0.040(4) 0.036(4) 0.067(5) 0.000(3) -0.023(4) -0.021(4)
C6A 0.044(4) 0.049(4) 0.081(5) 0.002(3) -0.028(4) -0.031(4)
C7A 0.041(3) 0.043(3) 0.043(3) -0.002(2) -0.015(3) -0.013(3)
C8A 0.039(4) 0.044(4) 0.050(4) 0.001(3) -0.021(3) -0.008(3)
C9A 0.056(5) 0.025(4) 0.048(4) 0.014(3) -0.030(4) -0.013(3)
C10A 0.034(4) 0.041(4) 0.042(4) 0.006(3) -0.014(3) -0.023(4)
C11A 0.032(4) 0.064(6) 0.047(4) -0.013(4) -0.011(3) -0.009(4)
C12A 0.033(4) 0.050(5) 0.058(5) -0.004(3) -0.008(4) -0.010(4)
C13A 0.033(4) 0.049(5) 0.042(4) 0.006(3) -0.017(3) -0.020(4)
C14A 0.052(5) 0.042(4) 0.047(4) 0.001(4) -0.015(4) -0.016(4)
C15A 0.038(4) 0.048(5) 0.044(4) -0.009(3) -0.017(3) -0.015(4)
C16A 0.067(6) 0.073(6) 0.092(7) 0.013(5) -0.050(5) -0.051(6)
C17A 0.057(5) 0.091(7) 0.066(6) 0.004(5) -0.027(5) -0.046(5)
C18A 0.061(5) 0.053(6) 0.071(5) 0.014(4) -0.032(4) -0.031(5)
C19A 0.045(4) 0.046(5) 0.052(4) 0.008(4) -0.021(4) -0.019(4)
C1B 0.032(4) 0.046(5) 0.041(4) 0.001(3) -0.016(3) -0.008(4)
C2B 0.039(4) 0.062(6) 0.067(5) -0.003(4) -0.028(4) -0.029(5)
C3B 0.052(5) 0.060(6) 0.065(5) 0.000(4) -0.027(4) -0.033(5)
C4B 0.034(4) 0.037(5) 0.057(5) -0.001(3) -0.021(4) -0.015(4)
C5B 0.038(4) 0.045(5) 0.053(5) 0.006(4) -0.019(3) -0.014(4)
C6B 0.035(4) 0.042(4) 0.080(5) 0.004(3) -0.025(4) -0.011(4)
C7B 0.041(3) 0.036(3) 0.055(4) 0.001(2) -0.024(3) -0.020(3)
C8B 0.047(4) 0.031(4) 0.080(5) 0.002(3) -0.033(4) -0.017(4)
C9B 0.024(3) 0.055(5) 0.048(4) -0.011(3) -0.010(3) -0.024(4)
C10B 0.027(3) 0.035(4) 0.050(4) -0.001(3) -0.016(3) -0.021(4)
C11B 0.046(4) 0.035(4) 0.046(4) 0.000(3) -0.021(3) -0.006(3)
C12B 0.034(4) 0.054(5) 0.065(5) -0.009(3) -0.023(4) -0.021(4)
C13B 0.036(4) 0.037(4) 0.053(4) 0.006(3) -0.022(3) -0.023(4)
C14B 0.036(4) 0.038(4) 0.043(4) 0.000(3) -0.018(3) -0.011(3)
C15B 0.032(4) 0.035(4) 0.038(4) -0.004(3) -0.010(3) -0.009(3)
C16B 0.064(5) 0.066(6) 0.111(8) 0.023(5) -0.054(6) -0.058(6)
C17B 0.051(5) 0.095(7) 0.076(6) 0.000(5) -0.031(5) -0.053(6)
C18B 0.047(5) 0.053(5) 0.056(5) 0.002(4) -0.020(4) -0.011(4)
C19B 0.034(4) 0.049(5) 0.047(4) 0.005(3) -0.013(3) -0.019(4)
N1A 0.044(4) 0.037(4) 0.076(4) 0.008(3) -0.027(3) -0.027(3)
N2A 0.028(3) 0.037(3) 0.041(3) 0.000(2) -0.014(2) -0.010(3)
N3A 0.041(3) 0.045(4) 0.053(4) 0.010(3) -0.026(3) -0.025(3)
N1B 0.039(4) 0.042(4) 0.071(4) -0.001(3) -0.032(3) -0.008(3)
N2B 0.034(3) 0.035(3) 0.049(3) -0.002(2) -0.024(3) -0.016(3)
N3B 0.040(3) 0.046(4) 0.050(4) 0.003(3) -0.028(3) -0.024(3)
O1A 0.074(4) 0.074(5) 0.153(6) 0.024(3) -0.068(4) -0.076(5)
O2A 0.053(3) 0.031(3) 0.079(4) -0.002(2) -0.045(3) -0.003(3)
O3A 0.060(3) 0.041(4) 0.082(4) -0.011(3) -0.039(3) -0.011(3)
O4A 0.049(4) 0.084(5) 0.081(4) 0.005(3) -0.030(3) -0.035(4)
O5A 0.070(4) 0.055(4) 0.088(4) 0.006(3) -0.036(3) -0.034(3)
O1B 0.069(4) 0.054(4) 0.107(5) 0.006(3) -0.047(3) -0.046(4)
O2B 0.041(3) 0.045(3) 0.066(3) -0.004(2) -0.027(2) -0.020(3)
O3B 0.057(3) 0.037(3) 0.071(3) -0.004(2) -0.035(3) -0.013(3)
O4B 0.046(3) 0.066(4) 0.073(4) 0.004(3) -0.034(3) -0.027(3)
O5B 0.068(4) 0.051(4) 0.078(4) 0.014(3) -0.037(3) -0.032(3)
S1A 0.0506(12) 0.0551(14) 0.0912(17) 0.0171(10) -0.0335(12) -0.0409(14)
S1B 0.0468(12) 0.0469(13) 0.0783(15) 0.0098(9) -0.0291(10) -0.0255(12)
Cl1A 0.0391(11) 0.0656(16) 0.0746(14) 0.0071(10) -0.0234(11) -0.0167(12)
Cl1B 0.0391(11) 0.0587(15) 0.0823(15) 0.0071(10) -0.0275(11) -0.0062(12)

loop_
_atom_type_symbol
_atom_type_description
_atom_type_scat_dispersion_real
_atom_type_scat_dispersion_imag
_atom_type_scat_source
C C 0.0033 0.0016 'International Tables Vol C Tables 4.2.6.8 and 6.1.1.4'
H H 0.0000 0.0000 'International Tables Vol C Tables 4.2.6.8 and 6.1.1.4'
N N 0.0061 0.0033 'International Tables Vol C Tables 4.2.6.8 and 6.1.1.4'
O O 0.0106 0.0060 'International Tables Vol C Tables 4.2.6.8 and 6.1.1.4'
S S 0.1246 0.1234 'International Tables Vol C Tables 4.2.6.8 and 6.1.1.4'
Cl Cl 0.1484 0.1585 'International Tables Vol C Tables 4.2.6.8 and 6.1.1.4'

loop_
_geom_angle_atom_site_label_1
_geom_angle_atom_site_label_2
_geom_angle_atom_site_label_3
_geom_angle
C2A C1A Cl1A 126.4(7)
C2A C1A S1A 112.0(6)
Cl1A C1A S1A 121.6(5)
C1A C2A C3A 110.7(8)
C1A C2A H2A 124.6
C3A C2A H2A 124.6
C4A C3A C2A 114.8(8)
C4A C3A H3A 122.6
C2A C3A H3A 122.6
C3A C4A C5A 132.7(7)
C3A C4A S1A 111.3(7)
C5A C4A S1A 116.0(6)
O1A C5A N1A 120.8(8)
O1A C5A C4A 120.5(8)
N1A C5A C4A 118.7(7)
N1A C6A C7A 110.4(6)
N1A C6A H6A1 109.6
C7A C6A H6A1 109.6
N1A C6A H6A2 109.6
C7A C6A H6A2 109.6
H6A1 C6A H6A2 108.1
O2A C7A C6A 109.4(5)
O2A C7A C8A 104.3(5)
C6A C7A C8A 113.4(6)
O2A C7A H7A 109.9
C6A C7A H7A 109.9
C8A C7A H7A 109.9
N2A C8A C7A 103.1(6)
N2A C8A H8A1 111.1
C7A C8A H8A1 111.1
N2A C8A H8A2 111.1
C7A C8A H8A2 111.1
H8A1 C8A H8A2 109.1
O3A C9A O2A 120.6(8)
O3A C9A N2A 128.2(8)
O2A C9A N2A 111.1(7)
C15A C10A C11A 120.9(8)
C15A C10A N2A 121.0(7)
C11A C10A N2A 118.1(7)
C10A C11A C12A 119.6(8)
C10A C11A H11A 120.2
C12A C11A H11A 120.2
C13A C12A C11A 120.2(8)
C13A C12A H12A 119.9
C11A C12A H12A 119.9
C12A C13A C14A 118.6(8)
C12A C13A N3A 120.5(8)
C14A C13A N3A 120.8(7)
C15A C14A C13A 121.4(8)
C15A C14A H14A 119.3
C13A C14A H14A 119.3
C10A C15A C14A 119.3(8)
C10A C15A H15A 120.3
C14A C15A H15A 120.3
N3A C16A C17A 110.6(8)
N3A C16A H16A 109.5
C17A C16A H16A 109.5
N3A C16A H16B 109.5
C17A C16A H16B 109.5
H16A C16A H16B 108.1
O4A C17A C16A 109.3(7)
O4A C17A H17A 109.8
C16A C17A H17A 109.8
O4A C17A H17B 109.8
C16A C17A H17B 109.8
H17A C17A H17B 108.3
O4A C18A C19A 116.1(8)
O4A C18A H18A 108.3
C19A C18A H18A 108.3
O4A C18A H18B 108.3
C19A C18A H18B 108.3
H18A C18A H18B 107.4
O5A C19A N3A 121.9(8)
O5A C19A C18A 120.5(8)
N3A C19A C18A 117.6(8)
C2B C1B S1B 113.9(6)
C2B C1B Cl1B 125.4(7)
S1B C1B Cl1B 120.6(5)
C1B C2B C3B 111.7(8)
C1B C2B H2B 124.1
C3B C2B H2B 124.1
C4B C3B C2B 113.3(8)
C4B C3B H3B 123.3
C2B C3B H3B 123.3
C3B C4B C5B 132.1(8)
C3B C4B S1B 110.3(6)
C5B C4B S1B 117.5(6)
O1B C5B N1B 123.9(9)
O1B C5B C4B 119.9(8)
N1B C5B C4B 116.1(8)
N1B C6B C7B 115.4(6)
N1B C6B H6B1 108.4
C7B C6B H6B1 108.4
N1B C6B H6B2 108.4
C7B C6B H6B2 108.4
H6B1 C6B H6B2 107.5
O2B C7B C6B 111.0(6)
O2B C7B C8B 102.7(5)
C6B C7B C8B 111.7(6)
O2B C7B H7B 110.4
C6B C7B H7B 110.4
C8B C7B H7B 110.4
N2B C8B C7B 101.2(5)
N2B C8B H8B1 111.5
C7B C8B H8B1 111.5
N2B C8B H8B2 111.5
C7B C8B H8B2 111.5
H8B1 C8B H8B2 109.3
O3B C9B N2B 128.6(8)
O3B C9B O2B 121.8(7)
N2B C9B O2B 109.6(7)
C11B C10B C15B 117.5(7)
C11B C10B N2B 121.1(7)
C15B C10B N2B 121.1(7)
C12B C11B C10B 122.0(7)
C12B C11B H11B 119.0
C10B C11B H11B 119.0
C11B C12B C13B 120.2(7)
C11B C12B H12B 119.9
C13B C12B H12B 119.9
C12B C13B C14B 120.2(7)
C12B C13B N3B 120.7(7)
C14B C13B N3B 119.1(7)
C13B C14B C15B 120.2(7)
C13B C14B H14B 119.9
C15B C14B H14B 119.9
C10B C15B C14B 119.9(7)
C10B C15B H15B 120.0
C14B C15B H15B 120.0
N3B C16B C17B 111.0(8)
N3B C16B H16C 109.4
C17B C16B H16C 109.4
N3B C16B H16D 109.4
C17B C16B H16D 109.4
H16C C16B H16D 108.0
O4B C17B C16B 108.2(7)
O4B C17B H17C 110.1
C16B C17B H17C 110.1
O4B C17B H17D 110.1
C16B C17B H17D 110.1
H17C C17B H17D 108.4
O4B C18B C19B 114.2(7)
O4B C18B H18C 108.7
C19B C18B H18C 108.7
O4B C18B H18D 108.7
C19B C18B H18D 108.7
H18C C18B H18D 107.6
O5B C19B N3B 123.4(8)
O5B C19B C18B 118.8(8)
N3B C19B C18B 117.7(8)
C5A N1A C6A 118.4(7)
C5A N1A H1A 120.8
C6A N1A H1A 120.8
C9A N2A C10A 126.5(7)
C9A N2A C8A 111.0(6)
C10A N2A C8A 122.5(6)
C19A N3A C13A 120.9(8)
C19A N3A C16A 121.8(7)
C13A N3A C16A 117.3(7)
C5B N1B C6B 122.7(8)
C5B N1B H1B 118.7
C6B N1B H1B 118.7
C9B N2B C10B 126.6(7)
C9B N2B C8B 111.3(6)
C10B N2B C8B 121.9(6)
C19B N3B C13B 121.8(7)
C19B N3B C16B 123.4(7)
C13B N3B C16B 114.7(7)
C9A O2A C7A 109.8(6)
C17A O4A C18A 110.9(8)
C9B O2B C7B 109.4(5)
C17B O4B C18B 110.3(7)
C1A S1A C4A 91.2(4)
C1B S1B C4B 90.7(4)

loop_
_geom_bond_atom_site_label_1
_geom_bond_atom_site_label_2
_geom_bond_distance
C1A C2A 1.371(11)
C1A Cl1A 1.704(8)
C1A S1A 1.707(9)
C2A C3A 1.420(12)
C2A H2A 0.9300
C3A C4A 1.315(12)
C3A H3A 0.9300
C4A C5A 1.471(12)
C4A S1A 1.733(8)
C5A O1A 1.239(10)
C5A N1A 1.344(10)
C6A N1A 1.456(10)
C6A C7A 1.496(8)
C6A H6A1 0.9700
C6A H6A2 0.9700
C7A O2A 1.451(7)
C7A C8A 1.540(9)
C7A H7A 0.9800
C8A N2A 1.447(9)
C8A H8A1 0.9700
C8A H8A2 0.9700
C9A O3A 1.217(9)
C9A O2A 1.351(9)
C9A N2A 1.353(10)
C10A C15A 1.367(10)
C10A C11A 1.370(11)
C10A N2A 1.425(10)
C11A C12A 1.399(12)
C11A H11A 0.9300
C12A C13A 1.379(11)
C12A H12A 0.9300
C13A C14A 1.386(11)
C13A N3A 1.429(11)
C14A C15A 1.379(11)
C14A H14A 0.9300
C15A H15A 0.9300
C16A N3A 1.448(11)
C16A C17A 1.516(12)
C16A H16A 0.9700
C16A H16B 0.9700
C17A O4A 1.382(10)
C17A H17A 0.9700
C17A H17B 0.9700
C18A O4A 1.413(11)
C18A C19A 1.500(12)
C18A H18A 0.9700
C18A H18B 0.9700
C19A O5A 1.240(11)
C19A N3A 1.369(10)
C1B C2B 1.309(11)
C1B S1B 1.703(9)
C1B Cl1B 1.722(8)
C2B C3B 1.408(12)
C2B H2B 0.9300
C3B C4B 1.361(12)
C3B H3B 0.9300
C4B C5B 1.491(12)
C4B S1B 1.714(8)
C5B O1B 1.213(10)
C5B N1B 1.344(10)
C6B N1B 1.456(10)
C6B C7B 1.480(9)
C6B H6B1 0.9700
C6B H6B2 0.9700
C7B O2B 1.460(8)
C7B C8B 1.518(9)
C7B H7B 0.9800
C8B N2B 1.449(9)
C8B H8B1 0.9700
C8B H8B2 0.9700
C9B O3B 1.222(9)
C9B N2B 1.340(9)
C9B O2B 1.348(9)
C10B C11B 1.390(11)
C10B C15B 1.402(10)
C10B N2B 1.404(10)
C11B C12B 1.370(11)
C11B H11B 0.9300
C12B C13B 1.365(11)
C12B H12B 0.9300
C13B C14B 1.371(11)
C13B N3B 1.453(10)
C14B C15B 1.405(10)
C14B H14B 0.9300
C15B H15B 0.9300
C16B N3B 1.465(11)
C16B C17B 1.492(13)
C16B H16C 0.9700
C16B H16D 0.9700
C17B O4B 1.413(10)
C17B H17C 0.9700
C17B H17D 0.9700
C18B O4B 1.439(11)
C18B C19B 1.523(12)
C18B H18C 0.9700
C18B H18D 0.9700
C19B O5B 1.225(10)
C19B N3B 1.323(9)
N1A H1A 0.8600
N1B H1B 0.8600

loop_
_geom_hbond_atom_site_label_D
_geom_hbond_atom_site_label_H
_geom_hbond_atom_site_label_A
_geom_hbond_site_symmetry_A
_geom_hbond_distance_DH
_geom_hbond_distance_HA
_geom_hbond_distance_DA
_geom_hbond_angle_DHA
N1A H1A O3B . 0.86 2.16 3.008(11) 169
N1B H1B O3A . 0.86 2.22 3.016(11) 153
C3A H3A O3B . 0.93 2.48 3.357(11) 157
C6B H6B1 O5A 1_455 0.97 2.41 3.227(10) 141
C7A H7A O5B 1_655 0.98 2.41 3.288(8) 149
C8A H8A2 O1B 1_565 0.97 2.52 3.459(11) 163
C8B H8B1 O1A 1_545 0.97 2.15 2.961(12) 140

loop_
_geom_torsion_atom_site_label_1
_geom_torsion_atom_site_label_2
_geom_torsion_atom_site_label_3
_geom_torsion_atom_site_label_4
_geom_torsion
_geom_torsion_publ_flag
Cl1A C1A C2A C3A -179.5(6) ?
S1A C1A C2A C3A -0.4(9) ?
C1A C2A C3A C4A 0.2(11) ?
C2A C3A C4A C5A 180.0(9) ?
C2A C3A C4A S1A 0.1(10) ?
C3A C4A C5A O1A 172.0(10) y
S1A C4A C5A O1A -8.1(12) ?
C3A C4A C5A N1A -8.0(15) ?
S1A C4A C5A N1A 171.9(6) ?
N1A C6A C7A O2A -67.0(8) ?
N1A C6A C7A C8A 177.1(6) ?
O2A C7A C8A N2A 5.4(7) ?
C6A C7A C8A N2A 124.3(6) ?
C15A C10A C11A C12A -2.2(13) ?
N2A C10A C11A C12A 178.0(8) ?
C10A C11A C12A C13A 1.1(13) ?
C11A C12A C13A C14A 1.0(12) ?
C11A C12A C13A N3A -173.7(8) ?
C12A C13A C14A C15A -2.0(12) ?
N3A C13A C14A C15A 172.7(8) ?
C11A C10A C15A C14A 1.2(12) ?
N2A C10A C15A C14A -179.0(7) ?
C13A C14A C15A C10A 1.0(12) ?
N3A C16A C17A O4A 54.0(11) ?
O4A C18A C19A O5A 173.5(8) ?
O4A C18A C19A N3A -8.2(11) ?
S1B C1B C2B C3B -1.8(10) ?
Cl1B C1B C2B C3B -179.5(6) ?
C1B C2B C3B C4B 1.1(11) ?
C2B C3B C4B C5B 176.6(8) ?
C2B C3B C4B S1B 0.1(10) ?
C3B C4B C5B O1B -169.2(9) y
S1B C4B C5B O1B 7.1(11) ?
C3B C4B C5B N1B 7.7(13) ?
S1B C4B C5B N1B -176.0(6) ?
N1B C6B C7B O2B -59.1(9) ?
N1B C6B C7B C8B -173.0(6) ?
O2B C7B C8B N2B 23.1(7) ?
C6B C7B C8B N2B 142.1(6) ?
C15B C10B C11B C12B 1.5(11) ?
N2B C10B C11B C12B -172.1(7) ?
C10B C11B C12B C13B -0.8(13) ?
C11B C12B C13B C14B -0.7(12) ?
C11B C12B C13B N3B 176.6(7) ?
C12B C13B C14B C15B 1.4(11) ?
N3B C13B C14B C15B -175.9(7) ?
C11B C10B C15B C14B -0.8(10) ?
N2B C10B C15B C14B 172.8(7) ?
C13B C14B C15B C10B -0.6(11) ?
N3B C16B C17B O4B -53.3(11) ?
O4B C18B C19B O5B -167.4(7) ?
O4B C18B C19B N3B 10.9(10) ?
O1A C5A N1A C6A -4.0(13) y
C4A C5A N1A C6A 176.0(6) y
C7A C6A N1A C5A -171.1(7) y
O3A C9A N2A C10A -4.6(13) ?
O2A C9A N2A C10A 174.9(6) ?
O3A C9A N2A C8A 176.3(8) ?
O2A C9A N2A C8A -4.2(8) ?
C15A C10A N2A C9A -18.4(11) ?
C11A C10A N2A C9A 161.4(8) ?
C15A C10A N2A C8A 160.6(7) ?
C11A C10A N2A C8A -19.5(10) ?
C7A C8A N2A C9A -1.0(8) ?
C7A C8A N2A C10A 179.8(6) ?
O5A C19A N3A C13A -4.1(12) ?
C18A C19A N3A C13A 177.6(8) ?
O5A C19A N3A C16A 175.3(9) ?
C18A C19A N3A C16A -2.9(12) ?
C12A C13A N3A C19A -117.5(9) ?
C14A C13A N3A C19A 67.9(10) ?
C12A C13A N3A C16A 63.0(11) ?
C14A C13A N3A C16A -111.6(10) ?
C17A C16A N3A C19A -19.1(12) ?
C17A C16A N3A C13A 160.4(7) ?
O1B C5B N1B C6B 10.8(13) y
C4B C5B N1B C6B -166.0(7) y
C7B C6B N1B C5B -106.8(9) y
O3B C9B N2B C10B 7.6(12) ?
O2B C9B N2B C10B -176.3(6) ?
O3B C9B N2B C8B -168.0(8) ?
O2B C9B N2B C8B 8.1(8) ?
C11B C10B N2B C9B -157.4(7) ?
C15B C10B N2B C9B 29.2(11) ?
C11B C10B N2B C8B 17.8(11) ?
C15B C10B N2B C8B -155.6(7) ?
C7B C8B N2B C9B -20.0(8) ?
C7B C8B N2B C10B 164.2(6) ?
O5B C19B N3B C13B 0.8(12) ?
C18B C19B N3B C13B -177.4(7) ?
O5B C19B N3B C16B -179.3(9) ?
C18B C19B N3B C16B 2.5(12) ?
C12B C13B N3B C19B 114.8(9) ?
C14B C13B N3B C19B -67.9(10) ?
C12B C13B N3B C16B -65.2(10) ?
C14B C13B N3B C16B 112.2(9) ?
C17B C16B N3B C19B 18.5(13) ?
C17B C16B N3B C13B -161.5(8) ?
O3A C9A O2A C7A -172.5(7) ?
N2A C9A O2A C7A 8.0(8) ?
C6A C7A O2A C9A -129.8(6) ?
C8A C7A O2A C9A -8.2(8) ?
C16A C17A O4A C18A -67.0(11) ?
C19A C18A O4A C17A 44.0(11) ?
O3B C9B O2B C7B -175.1(6) ?
N2B C9B O2B C7B 8.5(7) ?
C6B C7B O2B C9B -139.8(6) ?
C8B C7B O2B C9B -20.3(7) ?
C16B C17B O4B C18B 68.4(10) ?
C19B C18B O4B C17B -46.9(9) ?
C2A C1A S1A C4A 0.4(7) ?
Cl1A C1A S1A C4A 179.5(5) ?
C3A C4A S1A C1A -0.2(7) ?
C5A C4A S1A C1A 179.8(6) ?
C2B C1B S1B C4B 1.6(7) ?
Cl1B C1B S1B C4B 179.4(5) ?
C3B C4B S1B C1B -0.9(7) ?
C5B C4B S1B C1B -178.0(6) ?

_cod_database_fobs_code 2242344
